data_7038787
loop_
_publ_author_name
'Cui, Peng'
'Babbini, Dominic C.'
'Iluc, Vlad M.'

_publ_section_title
;
 C-H activation of ethers by pyridine tethered PCsp3P-type iridium
 complexes.
;
_journal_issue 24
_journal_name_full 'Dalton transactions (Cambridge, England : 2003)'
_journal_page_first 10007
_journal_page_last 10016
_journal_paper_doi 10.1039/c6dt00303f
_journal_volume 45
_journal_year 2016
_chemical_formula_sum 'C47 H44 Ir N O P2'
_chemical_formula_weight 892.97
_chemical_name_systematic
; 
 ? 
;
_space_group_IT_number 14
_symmetry_cell_setting monoclinic
_symmetry_space_group_name_Hall '-P 2ybc'
_symmetry_space_group_name_H-M 'P 1 21/c 1'
_atom_sites_solution_hydrogens geom
_atom_sites_solution_primary direct
_atom_sites_solution_secondary difmap
_audit_creation_method SHELXL-97
_audit_update_record
;
2016-01-15 deposited with the CCDC.
2016-03-16 downloaded from the CCDC.
;
_cell_angle_alpha 90.00
_cell_angle_beta 104.829(2)
_cell_angle_gamma 90.00
_cell_formula_units_Z 4
_cell_length_a 17.280(3)
_cell_length_b 14.146(2)
_cell_length_c 18.792(3)
_cell_measurement_reflns_used 9924
_cell_measurement_temperature 120(2)
_cell_measurement_theta_max 24.31
_cell_measurement_theta_min 2.26
_cell_volume 4440.6(12)
_computing_structure_refinement 'SHELXL-97 (Sheldrick, 1997)'
_computing_structure_solution 'SHELXS-97 (Sheldrick, 1990)'
_diffrn_ambient_temperature 120(2)
_diffrn_measured_fraction_theta_full 1.000
_diffrn_measured_fraction_theta_max 1.000
_diffrn_measurement_device_type 'Bruker APEX-II'
_diffrn_radiation_monochromator graphite
_diffrn_radiation_source 'fine-focus sealed tube'
_diffrn_radiation_type MoK\a
_diffrn_radiation_wavelength 0.71073
_diffrn_reflns_av_R_equivalents 0.0705
_diffrn_reflns_av_sigmaI/netI 0.0403
_diffrn_reflns_limit_h_max 20
_diffrn_reflns_limit_h_min -20
_diffrn_reflns_limit_k_max 16
_diffrn_reflns_limit_k_min -16
_diffrn_reflns_limit_l_max 22
_diffrn_reflns_limit_l_min -22
_diffrn_reflns_number 66672
_diffrn_reflns_theta_full 25.00
_diffrn_reflns_theta_max 25.00
_diffrn_reflns_theta_min 1.22
_exptl_absorpt_coefficient_mu 3.111
_exptl_absorpt_correction_T_max 0.7455
_exptl_absorpt_correction_T_min 0.6604
_exptl_absorpt_correction_type multi-scan
_exptl_absorpt_process_details 'Bruker AXS area detector scaling and absorption correction'
_exptl_crystal_density_diffrn 1.336
_exptl_crystal_density_method 'not measured'
_exptl_crystal_description block
_exptl_crystal_F_000 1792
_exptl_crystal_size_max 0.09
_exptl_crystal_size_mid 0.08
_exptl_crystal_size_min 0.08
_refine_diff_density_max 0.997
_refine_diff_density_min -0.515
_refine_diff_density_rms 0.099
_refine_ls_extinction_method none
_refine_ls_goodness_of_fit_ref 1.047
_refine_ls_hydrogen_treatment mixed
_refine_ls_matrix_type full
_refine_ls_number_parameters 476
_refine_ls_number_reflns 7823
_refine_ls_number_restraints 0
_refine_ls_restrained_S_all 1.047
_refine_ls_R_factor_all 0.0493
_refine_ls_R_factor_gt 0.0315
_refine_ls_shift/su_max 0.003
_refine_ls_shift/su_mean 0.000
_refine_ls_structure_factor_coef Fsqd
_refine_ls_weighting_details 'calc w=1/[\s^2^(Fo^2^)+(0.0378P)^2^+0.0000P] where P=(Fo^2^+2Fc^2^)/3'
_refine_ls_weighting_scheme calc
_refine_ls_wR_factor_gt 0.0676
_refine_ls_wR_factor_ref 0.0723
_reflns_number_gt 6216
_reflns_number_total 7823
_reflns_threshold_expression >2sigma(I)
_cod_data_source_file c6dt00303f2.cif
_cod_data_source_block pc13
_cod_depositor_comments 'Adding full bibliography for 7038785--7038788.cif.'
_cod_original_cell_volume 4440.5(11)
_cod_original_sg_symbol_H-M P21/c
_cod_database_code 7038787

loop_
_symmetry_equiv_pos_as_xyz
'x, y, z'
'-x, y+1/2, -z+1/2'
'-x, -y, -z'
'x, -y-1/2, z-1/2'

loop_
_atom_site_label
_atom_site_type_symbol
_atom_site_fract_x
_atom_site_fract_y
_atom_site_fract_z
_atom_site_U_iso_or_equiv
_atom_site_adp_type
_atom_site_occupancy
_atom_site_symmetry_multiplicity
_atom_site_calc_flag
_atom_site_refinement_flags
Ir Ir 0.695218(9) -0.007119(10) 0.855982(8) 0.01678(6) Uani 1 1 d .
P2 P 0.75925(7) -0.14313(8) 0.90053(7) 0.0226(3) Uani 1 1 d .
O O 0.68995(18) -0.0466(2) 0.70329(15) 0.0253(7) Uani 1 1 d .
C4 C 0.6344(3) -0.0552(3) 0.7493(2) 0.0276(11) Uani 1 1 d .
H4A H 0.6177 -0.1219 0.7514 0.033 Uiso 1 1 calc R
H4B H 0.5862 -0.0163 0.7292 0.033 Uiso 1 1 calc R
N N 0.8084(2) 0.0503(2) 0.84134(19) 0.0199(8) Uani 1 1 d .
C C 0.7768(3) 0.0498(3) 0.9555(2) 0.0201(10) Uani 1 1 d .
C11 C 0.7569(3) 0.1525(3) 0.9727(2) 0.0220(10) Uani 1 1 d .
C12 C 0.6910(3) 0.1990(3) 0.9288(2) 0.0237(10) Uani 1 1 d .
C13 C 0.6768(3) 0.2935(3) 0.9409(3) 0.0326(12) Uani 1 1 d .
H13 H 0.6307 0.3235 0.9110 0.039 Uiso 1 1 calc R
C14 C 0.7284(3) 0.3445(3) 0.9953(3) 0.0356(12) Uani 1 1 d .
H14 H 0.7180 0.4091 1.0034 0.043 Uiso 1 1 calc R
C15 C 0.7956(3) 0.2999(3) 1.0379(3) 0.0347(12) Uani 1 1 d .
H15 H 0.8323 0.3343 1.0753 0.042 Uiso 1 1 calc R
C16 C 0.8100(3) 0.2059(3) 1.0268(3) 0.0277(11) Uani 1 1 d .
H16 H 0.8568 0.1767 1.0564 0.033 Uiso 1 1 calc R
P1 P 0.62861(7) 0.12964(8) 0.85371(6) 0.0201(3) Uani 1 1 d .
H H 0.635(3) -0.043(4) 0.885(3) 0.059(16) Uiso 1 1 d .
C21 C 0.7952(2) -0.0204(3) 1.0179(2) 0.0234(10) Uani 1 1 d .
C22 C 0.7913(3) -0.1167(3) 0.9993(2) 0.0228(10) Uani 1 1 d .
C23 C 0.8054(3) -0.1864(3) 1.0534(3) 0.0285(11) Uani 1 1 d .
H23 H 0.8037 -0.2511 1.0396 0.034 Uiso 1 1 calc R
C24 C 0.8219(3) -0.1625(4) 1.1271(3) 0.0357(12) Uani 1 1 d .
H24 H 0.8314 -0.2103 1.1639 0.043 Uiso 1 1 calc R
C25 C 0.8242(3) -0.0682(4) 1.1464(3) 0.0340(12) Uani 1 1 d .
H25 H 0.8346 -0.0512 1.1969 0.041 Uiso 1 1 calc R
C26 C 0.8115(3) 0.0018(3) 1.0931(2) 0.0286(10) Uani 1 1 d .
H26 H 0.8139 0.0662 1.1078 0.034 Uiso 1 1 calc R
C31 C 0.8424(3) 0.0589(3) 0.9143(2) 0.0236(10) Uani 1 1 d .
C32 C 0.9238(3) 0.0715(3) 0.9413(3) 0.0273(11) Uani 1 1 d .
H32 H 0.9474 0.0749 0.9928 0.033 Uiso 1 1 calc R
C33 C 0.9705(3) 0.0790(3) 0.8916(3) 0.0342(12) Uani 1 1 d .
H33 H 1.0268 0.0869 0.9088 0.041 Uiso 1 1 calc R
C34 C 0.9352(3) 0.0751(3) 0.8172(3) 0.0325(12) Uani 1 1 d .
H34 H 0.9664 0.0834 0.7827 0.039 Uiso 1 1 calc R
C35 C 0.8531(3) 0.0589(3) 0.7930(3) 0.0299(11) Uani 1 1 d .
H35 H 0.8286 0.0539 0.7418 0.036 Uiso 1 1 calc R
C41 C 0.6634(3) -0.0740(3) 0.6273(2) 0.0315(12) Uani 1 1 d .
C42 C 0.7381(3) -0.0661(3) 0.6000(3) 0.0352(12) Uani 1 1 d .
H42A H 0.7256 -0.0832 0.5478 0.053 Uiso 1 1 calc R
H42B H 0.7792 -0.1091 0.6282 0.053 Uiso 1 1 calc R
H42C H 0.7581 -0.0010 0.6063 0.053 Uiso 1 1 calc R
C43 C 0.6354(4) -0.1758(4) 0.6197(3) 0.0513(16) Uani 1 1 d .
H43A H 0.5815 -0.1799 0.6275 0.077 Uiso 1 1 calc R
H43B H 0.6723 -0.2148 0.6564 0.077 Uiso 1 1 calc R
H43C H 0.6343 -0.1988 0.5702 0.077 Uiso 1 1 calc R
C44 C 0.6000(3) -0.0061(4) 0.5847(3) 0.0483(15) Uani 1 1 d .
H44A H 0.5902 -0.0186 0.5319 0.072 Uiso 1 1 calc R
H44B H 0.6187 0.0591 0.5951 0.072 Uiso 1 1 calc R
H44C H 0.5502 -0.0151 0.5998 0.072 Uiso 1 1 calc R
C51 C 0.5328(3) 0.1220(3) 0.8771(2) 0.0244(10) Uani 1 1 d .
C52 C 0.4627(3) 0.1059(3) 0.8228(3) 0.0279(11) Uani 1 1 d .
H52 H 0.4633 0.1066 0.7724 0.034 Uiso 1 1 calc R
C53 C 0.3917(3) 0.0886(3) 0.8425(3) 0.0358(12) Uani 1 1 d .
H53 H 0.3438 0.0776 0.8052 0.043 Uiso 1 1 calc R
C54 C 0.3898(3) 0.0873(3) 0.9151(3) 0.0375(13) Uani 1 1 d .
H54 H 0.3411 0.0749 0.9280 0.045 Uiso 1 1 calc R
C55 C 0.4592(3) 0.1041(4) 0.9690(3) 0.0428(14) Uani 1 1 d .
H55 H 0.4582 0.1037 1.0193 0.051 Uiso 1 1 calc R
C56 C 0.5308(3) 0.1216(3) 0.9503(3) 0.0320(12) Uani 1 1 d .
H56 H 0.5783 0.1333 0.9878 0.038 Uiso 1 1 calc R
C61 C 0.6098(3) 0.2091(3) 0.7739(2) 0.0241(10) Uani 1 1 d .
C62 C 0.6527(3) 0.1940(3) 0.7216(2) 0.0298(11) Uani 1 1 d .
H62 H 0.6862 0.1401 0.7247 0.036 Uiso 1 1 calc R
C63 C 0.6460(3) 0.2590(4) 0.6643(3) 0.0384(13) Uani 1 1 d .
H63 H 0.6761 0.2500 0.6290 0.046 Uiso 1 1 calc R
C64 C 0.5966(3) 0.3355(4) 0.6589(3) 0.0397(13) Uani 1 1 d .
H64 H 0.5926 0.3792 0.6197 0.048 Uiso 1 1 calc R
C65 C 0.5525(3) 0.3499(3) 0.7095(3) 0.0340(12) Uani 1 1 d .
H65 H 0.5182 0.4032 0.7051 0.041 Uiso 1 1 calc R
C66 C 0.5583(3) 0.2866(3) 0.7664(3) 0.0289(11) Uani 1 1 d .
H66 H 0.5272 0.2959 0.8008 0.035 Uiso 1 1 calc R
C71 C 0.8524(3) -0.1768(3) 0.8767(2) 0.0245(10) Uani 1 1 d .
C72 C 0.8551(3) -0.1646(3) 0.8040(3) 0.0319(12) Uani 1 1 d .
H72 H 0.8103 -0.1394 0.7689 0.038 Uiso 1 1 calc R
C73 C 0.9250(3) -0.1899(4) 0.7828(3) 0.0401(13) Uani 1 1 d .
H73 H 0.9284 -0.1792 0.7338 0.048 Uiso 1 1 calc R
C74 C 0.9883(3) -0.2303(4) 0.8338(3) 0.0403(13) Uani 1 1 d .
H74 H 1.0351 -0.2488 0.8197 0.048 Uiso 1 1 calc R
C75 C 0.9835(3) -0.2436(4) 0.9046(3) 0.0409(13) Uani 1 1 d .
H75 H 1.0270 -0.2723 0.9392 0.049 Uiso 1 1 calc R
C76 C 0.9169(3) -0.2162(3) 0.9266(3) 0.0333(12) Uani 1 1 d .
H76 H 0.9154 -0.2244 0.9764 0.040 Uiso 1 1 calc R
C81 C 0.7058(3) -0.2563(3) 0.8929(2) 0.0248(11) Uani 1 1 d .
C82 C 0.7399(3) -0.3417(3) 0.8811(3) 0.0369(13) Uani 1 1 d .
H82 H 0.7938 -0.3431 0.8775 0.044 Uiso 1 1 calc R
C83 C 0.6966(3) -0.4250(4) 0.8746(3) 0.0453(15) Uani 1 1 d .
H83 H 0.7207 -0.4832 0.8668 0.054 Uiso 1 1 calc R
C84 C 0.6188(3) -0.4232(3) 0.8793(3) 0.0324(12) Uani 1 1 d .
H84 H 0.5889 -0.4802 0.8749 0.039 Uiso 1 1 calc R
C85 C 0.5842(3) -0.3398(3) 0.8905(3) 0.0358(12) Uani 1 1 d .
H85 H 0.5305 -0.3390 0.8947 0.043 Uiso 1 1 calc R
C86 C 0.6268(3) -0.2563(3) 0.8957(3) 0.0331(12) Uani 1 1 d .
H86 H 0.6015 -0.1982 0.9013 0.040 Uiso 1 1 calc R

loop_
_atom_site_aniso_label
_atom_site_aniso_U_11
_atom_site_aniso_U_22
_atom_site_aniso_U_33
_atom_site_aniso_U_23
_atom_site_aniso_U_13
_atom_site_aniso_U_12
Ir 0.01540(9) 0.01637(9) 0.01927(9) 0.00004(8) 0.00570(6) 0.00002(8)
P2 0.0192(6) 0.0204(6) 0.0279(6) 0.0012(5) 0.0055(5) 0.0002(5)
O 0.0292(19) 0.0282(17) 0.0200(16) -0.0013(13) 0.0090(14) 0.0015(14)
C4 0.029(3) 0.030(3) 0.024(2) -0.001(2) 0.006(2) -0.002(2)
N 0.017(2) 0.0181(19) 0.027(2) 0.0003(16) 0.0096(17) 0.0010(15)
C 0.016(2) 0.022(2) 0.020(2) -0.0033(18) 0.0016(19) -0.0017(18)
C11 0.022(3) 0.023(2) 0.025(2) -0.0006(19) 0.012(2) 0.0021(19)
C12 0.018(3) 0.029(3) 0.026(2) 0.002(2) 0.010(2) 0.0005(19)
C13 0.036(3) 0.030(3) 0.030(3) -0.003(2) 0.004(2) 0.004(2)
C14 0.047(3) 0.024(3) 0.037(3) -0.008(2) 0.012(3) 0.004(2)
C15 0.031(3) 0.035(3) 0.039(3) -0.013(2) 0.010(3) -0.002(2)
C16 0.022(3) 0.030(3) 0.030(3) -0.005(2) 0.005(2) -0.001(2)
P1 0.0163(6) 0.0207(6) 0.0239(6) 0.0000(5) 0.0061(5) 0.0016(5)
C21 0.011(2) 0.029(3) 0.030(2) 0.003(2) 0.0029(19) -0.0007(18)
C22 0.015(2) 0.028(3) 0.025(2) 0.000(2) 0.006(2) 0.0003(19)
C23 0.022(3) 0.028(3) 0.033(3) 0.007(2) 0.002(2) 0.003(2)
C24 0.026(3) 0.041(3) 0.036(3) 0.012(2) 0.001(2) 0.000(2)
C25 0.026(3) 0.048(3) 0.025(3) 0.005(2) 0.001(2) -0.003(2)
C26 0.022(2) 0.033(3) 0.029(2) -0.001(2) 0.0032(19) -0.003(2)
C31 0.023(3) 0.016(2) 0.031(3) -0.0009(19) 0.005(2) -0.0003(19)
C32 0.022(3) 0.027(2) 0.032(3) -0.003(2) 0.004(2) 0.002(2)
C33 0.022(3) 0.038(3) 0.047(3) -0.005(2) 0.017(2) -0.005(2)
C34 0.025(3) 0.035(3) 0.043(3) 0.000(2) 0.020(2) -0.006(2)
C35 0.034(3) 0.025(3) 0.033(3) -0.002(2) 0.013(2) -0.003(2)
C41 0.041(3) 0.031(3) 0.025(3) -0.004(2) 0.012(2) -0.005(2)
C42 0.044(3) 0.038(3) 0.027(3) 0.006(2) 0.015(2) 0.013(2)
C43 0.071(4) 0.043(3) 0.051(4) -0.017(3) 0.035(3) -0.017(3)
C44 0.034(3) 0.080(4) 0.029(3) -0.001(3) 0.004(2) 0.012(3)
C51 0.022(3) 0.020(2) 0.034(3) 0.002(2) 0.013(2) 0.0043(19)
C52 0.023(3) 0.026(3) 0.034(3) -0.002(2) 0.006(2) -0.002(2)
C53 0.022(3) 0.030(3) 0.055(4) -0.003(2) 0.008(3) -0.001(2)
C54 0.028(3) 0.031(3) 0.062(4) 0.003(3) 0.027(3) 0.005(2)
C55 0.039(3) 0.057(4) 0.040(3) 0.004(3) 0.024(3) 0.005(3)
C56 0.021(3) 0.043(3) 0.034(3) 0.002(2) 0.009(2) 0.003(2)
C61 0.024(3) 0.025(2) 0.022(2) -0.0012(19) 0.004(2) -0.002(2)
C62 0.030(3) 0.031(3) 0.028(3) -0.003(2) 0.007(2) 0.003(2)
C63 0.048(4) 0.042(3) 0.029(3) 0.007(2) 0.016(3) -0.002(3)
C64 0.052(4) 0.037(3) 0.028(3) 0.011(2) 0.008(3) -0.002(3)
C65 0.038(3) 0.026(3) 0.035(3) 0.004(2) 0.004(3) 0.004(2)
C66 0.032(3) 0.026(2) 0.029(3) -0.002(2) 0.007(2) 0.002(2)
C71 0.019(3) 0.022(2) 0.033(3) -0.005(2) 0.009(2) -0.0046(19)
C72 0.026(3) 0.025(3) 0.040(3) -0.005(2) 0.001(2) 0.003(2)
C73 0.042(4) 0.042(3) 0.039(3) -0.011(2) 0.016(3) 0.000(3)
C74 0.025(3) 0.038(3) 0.060(4) -0.015(3) 0.015(3) 0.004(2)
C75 0.027(3) 0.038(3) 0.057(4) -0.010(3) 0.008(3) 0.004(2)
C76 0.026(3) 0.030(3) 0.042(3) -0.004(2) 0.007(2) 0.000(2)
C81 0.027(3) 0.021(2) 0.023(2) -0.0005(19) 0.000(2) -0.004(2)
C82 0.032(3) 0.025(3) 0.056(3) -0.002(2) 0.016(3) -0.004(2)
C83 0.049(4) 0.024(3) 0.062(4) -0.005(2) 0.013(3) 0.002(3)
C84 0.037(3) 0.023(3) 0.033(3) 0.004(2) 0.002(2) -0.012(2)
C85 0.028(3) 0.031(3) 0.044(3) 0.003(2) 0.002(2) -0.010(2)
C86 0.022(3) 0.027(3) 0.050(3) -0.004(2) 0.009(2) -0.001(2)

loop_
_atom_type_symbol
_atom_type_description
_atom_type_scat_dispersion_real
_atom_type_scat_dispersion_imag
_atom_type_scat_source
C C 0.0033 0.0016 'International Tables Vol C Tables 4.2.6.8 and 6.1.1.4'
H H 0.0000 0.0000 'International Tables Vol C Tables 4.2.6.8 and 6.1.1.4'
N N 0.0061 0.0033 'International Tables Vol C Tables 4.2.6.8 and 6.1.1.4'
O O 0.0106 0.0060 'International Tables Vol C Tables 4.2.6.8 and 6.1.1.4'
P P 0.1023 0.0942 'International Tables Vol C Tables 4.2.6.8 and 6.1.1.4'
Ir Ir -1.4442 7.9887 'International Tables Vol C Tables 4.2.6.8 and 6.1.1.4'

loop_
_geom_angle_atom_site_label_1
_geom_angle_atom_site_label_2
_geom_angle_atom_site_label_3
_geom_angle
C4 Ir C 168.58(16)
C4 Ir N 103.95(15)
C Ir N 64.64(15)
C4 Ir P1 97.52(13)
C Ir P1 85.06(11)
N Ir P1 98.47(9)
C4 Ir P2 98.82(13)
C Ir P2 81.39(12)
N Ir P2 89.66(9)
P1 Ir P2 159.42(4)
C4 Ir H 91(2)
C Ir H 101(2)
N Ir H 165(2)
P1 Ir H 84(2)
P2 Ir H 84(2)
C22 P2 C81 105.8(2)
C22 P2 C71 104.0(2)
C81 P2 C71 102.1(2)
C22 P2 Ir 101.13(15)
C81 P2 Ir 121.50(15)
C71 P2 Ir 120.26(15)
C41 O C4 118.5(3)
O C4 Ir 107.0(3)
O C4 H4A 110.3
Ir C4 H4A 110.3
O C4 H4B 110.3
Ir C4 H4B 110.3
H4A C4 H4B 108.6
C35 N C31 120.2(4)
C35 N Ir 143.5(3)
C31 N Ir 94.3(3)
C21 C C31 114.3(4)
C21 C C11 118.1(4)
C31 C C11 105.1(3)
C21 C Ir 112.6(3)
C31 C Ir 89.8(3)
C11 C Ir 113.3(3)
C12 C11 C16 117.4(4)
C12 C11 C 120.9(4)
C16 C11 C 121.2(4)
C13 C12 C11 120.7(4)
C13 C12 P1 123.4(4)
C11 C12 P1 115.9(3)
C14 C13 C12 121.3(5)
C14 C13 H13 119.4
C12 C13 H13 119.4
C13 C14 C15 118.6(4)
C13 C14 H14 120.7
C15 C14 H14 120.7
C16 C15 C14 120.7(5)
C16 C15 H15 119.7
C14 C15 H15 119.7
C15 C16 C11 121.3(4)
C15 C16 H16 119.4
C11 C16 H16 119.4
C51 P1 C12 103.8(2)
C51 P1 C61 104.6(2)
C12 P1 C61 104.4(2)
C51 P1 Ir 115.92(14)
C12 P1 Ir 104.47(15)
C61 P1 Ir 121.73(15)
C26 C21 C22 116.9(4)
C26 C21 C 125.7(4)
C22 C21 C 117.3(4)
C23 C22 C21 121.2(4)
C23 C22 P2 123.1(3)
C21 C22 P2 115.6(3)
C24 C23 C22 120.7(4)
C24 C23 H23 119.6
C22 C23 H23 119.6
C25 C24 C23 119.0(5)
C25 C24 H24 120.5
C23 C24 H24 120.5
C24 C25 C26 120.8(5)
C24 C25 H25 119.6
C26 C25 H25 119.6
C25 C26 C21 121.4(4)
C25 C26 H26 119.3
C21 C26 H26 119.3
N C31 C32 121.5(4)
N C31 C 108.6(4)
C32 C31 C 129.9(4)
C31 C32 C33 118.5(5)
C31 C32 H32 120.8
C33 C32 H32 120.8
C34 C33 C32 119.9(5)
C34 C33 H33 120.0
C32 C33 H33 120.0
C33 C34 C35 119.2(5)
C33 C34 H34 120.4
C35 C34 H34 120.4
N C35 C34 120.6(4)
N C35 H35 119.7
C34 C35 H35 119.7
O C41 C42 103.5(4)
O C41 C43 111.3(4)
C42 C41 C43 108.5(4)
O C41 C44 110.9(4)
C42 C41 C44 109.7(4)
C43 C41 C44 112.4(5)
C41 C42 H42A 109.5
C41 C42 H42B 109.5
H42A C42 H42B 109.5
C41 C42 H42C 109.5
H42A C42 H42C 109.5
H42B C42 H42C 109.5
C41 C43 H43A 109.5
C41 C43 H43B 109.5
H43A C43 H43B 109.5
C41 C43 H43C 109.5
H43A C43 H43C 109.5
H43B C43 H43C 109.5
C41 C44 H44A 109.5
C41 C44 H44B 109.5
H44A C44 H44B 109.5
C41 C44 H44C 109.5
H44A C44 H44C 109.5
H44B C44 H44C 109.5
C56 C51 C52 119.4(4)
C56 C51 P1 119.7(4)
C52 C51 P1 120.5(3)
C51 C52 C53 119.7(5)
C51 C52 H52 120.1
C53 C52 H52 120.1
C54 C53 C52 120.9(5)
C54 C53 H53 119.6
C52 C53 H53 119.6
C53 C54 C55 119.4(5)
C53 C54 H54 120.3
C55 C54 H54 120.3
C54 C55 C56 120.4(5)
C54 C55 H55 119.8
C56 C55 H55 119.8
C51 C56 C55 120.2(5)
C51 C56 H56 119.9
C55 C56 H56 119.9
C62 C61 C66 119.4(4)
C62 C61 P1 117.9(3)
C66 C61 P1 122.5(4)
C61 C62 C63 119.2(4)
C61 C62 H62 120.4
C63 C62 H62 120.4
C64 C63 C62 120.4(5)
C64 C63 H63 119.8
C62 C63 H63 119.8
C63 C64 C65 120.7(5)
C63 C64 H64 119.6
C65 C64 H64 119.6
C64 C65 C66 119.8(5)
C64 C65 H65 120.1
C66 C65 H65 120.1
C65 C66 C61 120.3(5)
C65 C66 H66 119.8
C61 C66 H66 119.8
C76 C71 C72 119.6(4)
C76 C71 P2 123.0(4)
C72 C71 P2 117.3(4)
C71 C72 C73 119.6(5)
C71 C72 H72 120.2
C73 C72 H72 120.2
C74 C73 C72 119.5(5)
C74 C73 H73 120.3
C72 C73 H73 120.3
C75 C74 C73 119.8(5)
C75 C74 H74 120.1
C73 C74 H74 120.1
C74 C75 C76 121.2(5)
C74 C75 H75 119.4
C76 C75 H75 119.4
C75 C76 C71 120.2(5)
C75 C76 H76 119.9
C71 C76 H76 119.9
C86 C81 C82 118.2(4)
C86 C81 P2 118.7(3)
C82 C81 P2 123.1(4)
C83 C82 C81 120.9(5)
C83 C82 H82 119.6
C81 C82 H82 119.6
C84 C83 C82 119.7(5)
C84 C83 H83 120.2
C82 C83 H83 120.2
C85 C84 C83 120.2(5)
C85 C84 H84 119.9
C83 C84 H84 119.9
C84 C85 C86 120.2(5)
C84 C85 H85 119.9
C86 C85 H85 119.9
C81 C86 C85 120.8(5)
C81 C86 H86 119.6
C85 C86 H86 119.6

loop_
_geom_bond_atom_site_label_1
_geom_bond_atom_site_label_2
_geom_bond_distance
Ir C4 2.123(4)
Ir C 2.187(4)
Ir N 2.199(3)
Ir P1 2.2459(11)
Ir P2 2.2699(12)
Ir H 1.39(5)
P2 C22 1.835(4)
P2 C81 1.836(4)
P2 C71 1.840(5)
O C41 1.437(5)
O C4 1.451(5)
C4 H4A 0.9900
C4 H4B 0.9900
N C35 1.341(6)
N C31 1.352(5)
C C21 1.507(6)
C C31 1.532(6)
C C11 1.546(6)
C11 C12 1.389(6)
C11 C16 1.404(6)
C12 C13 1.388(6)
C12 P1 1.826(5)
C13 C14 1.376(7)
C13 H13 0.9500
C14 C15 1.384(7)
C14 H14 0.9500
C15 C16 1.377(6)
C15 H15 0.9500
C16 H16 0.9500
P1 C51 1.821(5)
P1 C61 1.836(4)
C21 C26 1.404(6)
C21 C22 1.404(6)
C22 C23 1.392(6)
C23 C24 1.382(6)
C23 H23 0.9500
C24 C25 1.380(7)
C24 H24 0.9500
C25 C26 1.386(6)
C25 H25 0.9500
C26 H26 0.9500
C31 C32 1.380(6)
C32 C33 1.387(6)
C32 H32 0.9500
C33 C34 1.376(7)
C33 H33 0.9500
C34 C35 1.393(6)
C34 H34 0.9500
C35 H35 0.9500
C41 C42 1.511(7)
C41 C43 1.514(7)
C41 C44 1.521(7)
C42 H42A 0.9800
C42 H42B 0.9800
C42 H42C 0.9800
C43 H43A 0.9800
C43 H43B 0.9800
C43 H43C 0.9800
C44 H44A 0.9800
C44 H44B 0.9800
C44 H44C 0.9800
C51 C56 1.385(6)
C51 C52 1.389(6)
C52 C53 1.391(6)
C52 H52 0.9500
C53 C54 1.373(7)
C53 H53 0.9500
C54 C55 1.378(7)
C54 H54 0.9500
C55 C56 1.391(7)
C55 H55 0.9500
C56 H56 0.9500
C61 C62 1.392(6)
C61 C66 1.396(6)
C62 C63 1.397(6)
C62 H62 0.9500
C63 C64 1.365(7)
C63 H63 0.9500
C64 C65 1.377(7)
C64 H64 0.9500
C65 C66 1.379(6)
C65 H65 0.9500
C66 H66 0.9500
C71 C76 1.378(6)
C71 C72 1.389(6)
C72 C73 1.411(7)
C72 H72 0.9500
C73 C74 1.380(7)
C73 H73 0.9500
C74 C75 1.368(7)
C74 H74 0.9500
C75 C76 1.374(7)
C75 H75 0.9500
C76 H76 0.9500
C81 C86 1.379(6)
C81 C82 1.387(6)
C82 C83 1.384(7)
C82 H82 0.9500
C83 C84 1.371(7)
C83 H83 0.9500
C84 C85 1.363(7)
C84 H84 0.9500
C85 C86 1.383(6)
C85 H85 0.9500
C86 H86 0.9500

loop_
_platon_squeeze_void_nr
_platon_squeeze_void_average_x
_platon_squeeze_void_average_y
_platon_squeeze_void_average_z
_platon_squeeze_void_volume
_platon_squeeze_void_count_electrons
_platon_squeeze_void_content
1 0.000 -0.000 0.500 408 124 ' '
2 0.529 0.166 0.495 10 1 ' '
3 1.000 0.500 1.000 408 124 ' '
4 0.529 0.333 -0.005 10 1 ' '
5 0.471 0.666 0.005 10 1 ' '
6 0.471 0.833 0.505 10 1 ' '
